data_4510639
loop_
_publ_author_name
'Ebbinghaus, Stefan G.'
'Krause, Holger'
'Syrowatka, Frank'

_publ_section_title
;
 Floating Zone Growth of Large and Defect-free Ca12Al14O33Single Crystals
;
_journal_issue 7
_journal_name_full 'Crystal Growth &amp; Design'
_journal_page_first 2990
_journal_paper_doi 10.1021/cg400406t
_journal_volume 13
_journal_year 2013
_chemical_formula_sum 'Al14 Ca12 O33'
_chemical_formula_weight 1386.68
_chemical_name_common mayenite
_space_group_IT_number 220
_symmetry_cell_setting cubic
_symmetry_Int_Tables_number 220
_symmetry_space_group_name_Hall 'I -4bd 2c 3'
_symmetry_space_group_name_H-M 'I -4 3 d'
_atom_sites_solution_primary direct
_atom_sites_solution_secondary difmap
_audit_creation_method SHELXL-97
_cell_angle_alpha 90.00
_cell_angle_beta 90.00
_cell_angle_gamma 90.00
_cell_formula_units_Z 2
_cell_length_a 11.9883(4)
_cell_length_b 11.9883(4)
_cell_length_c 11.9883(4)
_cell_measurement_reflns_used 25452
_cell_measurement_temperature 293(2)
_cell_measurement_theta_max 56.98
_cell_measurement_theta_min 8.69
_cell_volume 1722.95(10)
_computing_structure_refinement 'SHELXL-97 (Sheldrick, 1997)'
_computing_structure_solution 'SHELXS-97 (Sheldrick, 1990)'
_diffrn_ambient_temperature 293(2)
_diffrn_detector 'image plate (34 cm diameter)'
_diffrn_detector_area_resol_mean 6.67
_diffrn_detector_type STOE
_diffrn_measured_fraction_theta_full 0.963
_diffrn_measured_fraction_theta_max 0.963
_diffrn_measurement_device '2-circle goniometer'
_diffrn_measurement_device_type 'STOE IPDS 2T'
_diffrn_measurement_method 'rotation method'
_diffrn_radiation_collimation '0.5 mm diameter, monocapillary'
_diffrn_radiation_monochromator 'plane graphite'
_diffrn_radiation_source 'fine-focus sealed tube'
_diffrn_radiation_type MoK\a
_diffrn_radiation_wavelength 0.71073
_diffrn_reflns_av_R_equivalents 0.0455
_diffrn_reflns_av_sigmaI/netI 0.0161
_diffrn_reflns_limit_h_max 26
_diffrn_reflns_limit_h_min -28
_diffrn_reflns_limit_k_max 27
_diffrn_reflns_limit_k_min -27
_diffrn_reflns_limit_l_max 26
_diffrn_reflns_limit_l_min -29
_diffrn_reflns_number 27665
_diffrn_reflns_theta_full 61.93
_diffrn_reflns_theta_max 61.93
_diffrn_reflns_theta_min 8.69
_diffrn_source_current 35
_diffrn_source_voltage 50
_exptl_absorpt_coefficient_mu 2.294
_exptl_absorpt_correction_T_max 0.5264
_exptl_absorpt_correction_T_min 0.4100
_exptl_absorpt_correction_type numerical
_exptl_crystal_colour colorless
_exptl_crystal_density_diffrn 2.673
_exptl_crystal_density_method 'not measured'
_exptl_crystal_description cube
_exptl_crystal_F_000 1372
_exptl_crystal_size_max 0.372
_exptl_crystal_size_mid 0.321
_exptl_crystal_size_min 0.288
_refine_diff_density_max 0.690
_refine_diff_density_min -0.619
_refine_diff_density_rms 0.085
_refine_ls_abs_structure_details 'Flack H D (1983), Acta Cryst. A39, 876-881'
_refine_ls_abs_structure_Flack 0.00(2)
_refine_ls_extinction_coef 0.0223(16)
_refine_ls_extinction_expression Fc^*^=kFc[1+0.001xFc^2^\l^3^/sin(2\q)]^-1/4^
_refine_ls_extinction_method SHELXL
_refine_ls_goodness_of_fit_ref 1.117
_refine_ls_matrix_type full
_refine_ls_number_parameters 53
_refine_ls_number_reflns 2229
_refine_ls_number_restraints 1
_refine_ls_restrained_S_all 1.117
_refine_ls_R_factor_all 0.0263
_refine_ls_R_factor_gt 0.0260
_refine_ls_shift/su_max 0.001
_refine_ls_shift/su_mean 0.000
_refine_ls_structure_factor_coef Fsqd
_refine_ls_weighting_details 'calc w=1/[\s^2^(Fo^2^)+(0.0075P)^2^+2.1024P] where P=(Fo^2^+2Fc^2^)/3'
_refine_ls_weighting_scheme calc
_refine_ls_wR_factor_gt 0.0555
_refine_ls_wR_factor_ref 0.0557
_reflns_number_gt 2210
_reflns_number_total 2229
_reflns_threshold_expression >2sigma(I)
_cod_data_source_file cg400406t_si_002.cif
_cod_data_source_block Ca12Al14O33
_cod_depositor_comments
;
The following automatic conversions were performed:
'_atom_site_symetry_multiplicity' tag replaced with
'_atom_site_symmetry_multiplicity'.

Automatic conversion script
Id: cif_correct_tags 1440 2010-10-19 06:21:57Z saulius 

The following automatic conversions were performed:

'_symmetry_cell_setting' value 'Cubic' changed to 'cubic' according
to
/usr/data/users/saulius/automatic-downloads/retrospective/ACS/lib/dictionaries/cif_core.dic
dictionary named 'cif_core.dic' version 2.4.2 from 2011-04-26.

Automatic conversion script
Id: cif_fix_values 2281 2013-09-26 08:29:07Z andrius 
;
_cod_database_code 4510639

loop_
_symmetry_equiv_pos_as_xyz
'x, y, z'
'-x+1/2, -y, z+1/2'
'-x, y+1/2, -z+1/2'
'x+1/2, -y+1/2, -z'
'z, x, y'
'z+1/2, -x+1/2, -y'
'-z+1/2, -x, y+1/2'
'-z, x+1/2, -y+1/2'
'y, z, x'
'-y, z+1/2, -x+1/2'
'y+1/2, -z+1/2, -x'
'-y+1/2, -z, x+1/2'
'y+1/4, x+1/4, z+1/4'
'-y+1/4, -x+3/4, z+3/4'
'y+3/4, -x+1/4, -z+3/4'
'-y+3/4, x+3/4, -z+1/4'
'x+1/4, z+1/4, y+1/4'
'-x+3/4, z+3/4, -y+1/4'
'-x+1/4, -z+3/4, y+3/4'
'x+3/4, -z+1/4, -y+3/4'
'z+1/4, y+1/4, x+1/4'
'z+3/4, -y+1/4, -x+3/4'
'-z+3/4, y+3/4, -x+1/4'
'-z+1/4, -y+3/4, x+3/4'
'x+1/2, y+1/2, z+1/2'
'-x+1, -y+1/2, z+1'
'-x+1/2, y+1, -z+1'
'x+1, -y+1, -z+1/2'
'z+1/2, x+1/2, y+1/2'
'z+1, -x+1, -y+1/2'
'-z+1, -x+1/2, y+1'
'-z+1/2, x+1, -y+1'
'y+1/2, z+1/2, x+1/2'
'-y+1/2, z+1, -x+1'
'y+1, -z+1, -x+1/2'
'-y+1, -z+1/2, x+1'
'y+3/4, x+3/4, z+3/4'
'-y+3/4, -x+5/4, z+5/4'
'y+5/4, -x+3/4, -z+5/4'
'-y+5/4, x+5/4, -z+3/4'
'x+3/4, z+3/4, y+3/4'
'-x+5/4, z+5/4, -y+3/4'
'-x+3/4, -z+5/4, y+5/4'
'x+5/4, -z+3/4, -y+5/4'
'z+3/4, y+3/4, x+3/4'
'z+5/4, -y+3/4, -x+5/4'
'-z+5/4, y+5/4, -x+3/4'
'-z+3/4, -y+5/4, x+5/4'

loop_
_atom_site_label
_atom_site_type_symbol
_atom_site_fract_x
_atom_site_fract_y
_atom_site_fract_z
_atom_site_U_iso_or_equiv
_atom_site_adp_type
_atom_site_occupancy
_atom_site_symmetry_multiplicity
_atom_site_calc_flag
_atom_site_refinement_flags
Ca1 Ca 0.2500 0.11184(4) 0.0000 0.00619(4) Uani 0.832(3) 2 d SP
Ca1A Ca 0.2500 0.0831(6) 0.0000 0.0089(3) Uani 0.088(2) 2 d SP
Ca1B Ca 0.2500 0.0429(2) 0.0000 0.0089(3) Uani 0.0795(11) 2 d SP
Al1 Al 0.3750 0.0000 0.2500 0.00492(5) Uani 1 4 d S
Al2 Al 0.231423(18) 0.231423(18) 0.231423(18) 0.00438(6) Uani 0.888(3) 3 d SP
Al2A Al 0.2384(5) 0.1958(5) 0.3024(5) 0.0071(8) Uani 0.0375(9) 1 d P
O1 O 0.28624(4) 0.09928(4) 0.19204(4) 0.01006(7) Uani 1 1 d .
O2 O 0.06479(4) 0.06479(4) 0.06479(4) 0.00810(9) Uani 1 3 d S
O33 O 0.1429(10) 0.4389(10) 0.2497(13) 0.011(2) Uani 0.041(4) 1 d P

loop_
_atom_site_aniso_label
_atom_site_aniso_U_11
_atom_site_aniso_U_22
_atom_site_aniso_U_33
_atom_site_aniso_U_23
_atom_site_aniso_U_13
_atom_site_aniso_U_12
Ca1 0.00636(5) 0.00532(10) 0.00690(5) 0.000 -0.00007(4) 0.000
Ca1A 0.0097(4) 0.0126(7) 0.0046(3) 0.000 -0.0002(3) 0.000
Ca1B 0.0097(4) 0.0126(7) 0.0046(3) 0.000 -0.0002(3) 0.000
Al1 0.00343(9) 0.00567(7) 0.00567(7) 0.000 0.000 0.000
Al2 0.00438(6) 0.00438(6) 0.00438(6) -0.00008(4) -0.00008(4) -0.00008(4)
Al2A 0.0045(16) 0.0083(17) 0.0085(17) -0.0035(13) 0.0008(12) 0.0002(12)
O1 0.01070(14) 0.01090(15) 0.00857(13) -0.00184(10) -0.00276(10) 0.00572(11)
O2 0.00810(9) 0.00810(9) 0.00810(9) -0.00120(9) -0.00120(9) -0.00120(9)
O33 0.010(3) 0.008(3) 0.015(4) -0.002(3) 0.005(3) 0.002(2)

loop_
_atom_type_symbol
_atom_type_description
_atom_type_scat_dispersion_real
_atom_type_scat_dispersion_imag
_atom_type_scat_source
O O 0.0106 0.0060 'International Tables Vol C Tables 4.2.6.8 and 6.1.1.4'
Al Al 0.0645 0.0514 'International Tables Vol C Tables 4.2.6.8 and 6.1.1.4'
Ca Ca 0.2262 0.3064 'International Tables Vol C Tables 4.2.6.8 and 6.1.1.4'

loop_
_geom_angle_atom_site_label_1
_geom_angle_atom_site_label_2
_geom_angle_atom_site_label_3
_geom_angle
_geom_angle_site_symmetry_1
_geom_angle_site_symmetry_3
O1 Ca1 O2 97.475(19) 27_544 .
O1 Ca1 O2 80.793(19) . .
O1 Ca1 O2 97.475(19) . 27_544
O2 Ca1 O2 153.04(3) . 27_544
O1 Ca1 O1 117.922(19) 27_544 5
O1 Ca1 O1 68.83(2) . 5
O2 Ca1 O1 77.721(18) . 5
O2 Ca1 O1 127.012(17) 27_544 5
O1 Ca1 O1 66.78(2) 5 32_544
O33 Ca1 O33 31.2(5) 37_444 16_545
O1 Ca1A O1 170.5(4) 27_544 .
O1 Ca1A O2 98.974(18) 27_544 .
O1 Ca1A O2 81.91(2) . .
O1 Ca1A O2 81.91(2) 27_544 27_544
O1 Ca1A O2 98.974(18) . 27_544
O2 Ca1A O2 169.4(4) . 27_544
O33 Ca1A O33 35.6(6) 37_444 16_545
O1 Ca1A O1 107.4(2) 27_544 5
O1 Ca1A O1 63.73(12) . 5
O2 Ca1A O1 72.99(11) . 5
O2 Ca1A O1 117.0(2) 27_544 5
O1 Ca1A O1 59.00(15) 5 32_544
O2 Ca1B O2 167.28(13) . 27_544
O2 Ca1B O1 96.43(3) . 27_544
O2 Ca1B O1 80.01(3) 27_544 27_544
O1 Ca1B O1 147.83(12) 27_544 .
O1 Al1 O1 104.66(4) 43_544 18_545
O1 Al1 O1 111.93(2) 43_544 28_445
O1 Al1 O1 111.93(2) 18_545 28_445
O1 Al1 O1 111.93(2) 43_544 .
O1 Al1 O1 111.93(2) 18_545 .
O1 Al1 O1 104.66(4) 28_445 .
O2 Al2 O1 117.009(19) 13 9
O2 Al2 O1 117.009(19) 13 .
O1 Al2 O1 100.99(2) 9 .
O2 Al2 O1 117.009(19) 13 5
O1 Al2 O1 100.99(2) 9 5
O1 Al2 O1 100.99(2) . 5
O1 Al2A O2 124.5(3) 9 13
O1 Al2A O33 100.1(6) 9 5
O2 Al2A O33 100.3(6) 13 5
O1 Al2A O1 102.1(3) 9 .
O2 Al2A O1 114.8(3) 13 .
O33 Al2A O1 114.6(5) 5 .

loop_
_geom_bond_atom_site_label_1
_geom_bond_atom_site_label_2
_geom_bond_distance
_geom_bond_site_symmetry_2
Ca1 O1 2.3476(5) 27_544
Ca1 O1 2.3476(5) .
Ca1 O2 2.4189(4) .
Ca1 O2 2.4189(4) 27_544
Ca1 O1 2.5042(7) 5
Ca1 O1 2.5042(7) 32_544
Ca1 O33 2.725(12) 37_444
Ca1 O33 2.725(12) 16_545
Ca1A O1 2.3509(8) 27_544
Ca1A O1 2.3509(8) .
Ca1A O2 2.3624(8) .
Ca1A O2 2.3624(8) 27_544
Ca1A O33 2.394(14) 37_444
Ca1A O33 2.394(14) 16_545
Ca1A O1 2.799(6) 5
Ca1A O1 2.799(6) 32_544
Ca1A O33 2.806(13) 7_554
Ca1A O33 2.806(13) 30_445
Ca1B O33 2.345(11) 7_554
Ca1B O33 2.345(11) 30_445
Ca1B O2 2.3668(4) .
Ca1B O2 2.3668(4) 27_544
Ca1B O1 2.4383(9) 27_544
Ca1B O1 2.4383(9) .
Al1 O1 1.7412(5) 43_544
Al1 O1 1.7412(5) 18_545
Al1 O1 1.7412(5) 28_445
Al1 O1 1.7412(5) .
Al2 O2 1.7312(8) 13
Al2 O1 1.7789(5) 9
Al2 O1 1.7789(5) .
Al2 O1 1.7789(5) 5
Al2A O1 1.679(6) 9
Al2A O2 1.702(6) 13
Al2A O33 1.760(13) 5
Al2A O1 1.849(6) .
O33 O33 1.46(2) 28_455
